data_2022933
loop_
_publ_author_name
'Baletska, Sofiia'
'Techert, Simone'
'Velazquez-Garcia, Jose de Jesus'

_publ_section_title
;
 Crystal structure of 2-methyl-1<i>H</i>-imidazol-3-ium
 3,5-di-carb-oxy-benzoate.
;
_journal_coeditor_code JQ2031
_journal_issue 'Pt 11'
_journal_name_full 'Acta crystallographica. Section E, Crystallographic communications'
_journal_page_first 1088
_journal_page_last 1092
_journal_paper_doi 10.1107/S2056989023009209
_journal_volume 79
_journal_year 2023
_chemical_formula_iupac 'C4 H7 N2 +, C9 H5 O6 -'
_chemical_formula_moiety 'C4 H7 N2 +, C9 H5 O6 -'
_chemical_formula_sum 'C13 H12 N2 O6'
_chemical_formula_weight 292.25
_chemical_name_systematic
;
2-Methyl-1<i>H</i>-imidazol-3-ium 3,5-dicarboxybenzoate
;
_space_group_crystal_system monoclinic
_space_group_IT_number 15
_space_group_name_Hall '-C 2yc'
_space_group_name_H-M_alt 'C 1 2/c 1'
_atom_sites_solution_hydrogens mixed
_atom_sites_solution_primary dual
_audit_creation_method
;
Olex2 1.5
(compiled 2023.08.24 svn.re1ec1418 for OlexSys, GUI svn.r6817)
;
_cell_angle_alpha 90
_cell_angle_beta 99.481(8)
_cell_angle_gamma 90
_cell_formula_units_Z 8
_cell_length_a 24.0655(18)
_cell_length_b 3.7704(3)
_cell_length_c 27.4258(19)
_cell_measurement_reflns_used 2955
_cell_measurement_temperature 100.00
_cell_measurement_theta_max 30.35
_cell_measurement_theta_min 2.46
_cell_volume 2454.5(3)
_computing_cell_refinement
;
SAINT (Bruker, 2016)
;
_computing_data_collection
;
APEX2 (Bruker, 2016)
;
_computing_data_reduction
;
SAINT (Bruker, 2016)
;
_computing_molecular_graphics
;
Olex2 1.5 (Dolomanov <i>et al.</i>,  2009)
;
_computing_publication_material
;
Olex2 1.5 (Dolomanov <i>et al.</i>,  2009)
;
_computing_structure_refinement
;
<i>SHELXL2018/3</i> (Sheldrick, 2015b)
;
_computing_structure_solution
;
<i>SHELXT2018/2</i> (Sheldrick, 2015a)
;
_diffrn_ambient_temperature 100.00
_diffrn_measured_fraction_theta_full 0.999
_diffrn_measured_fraction_theta_max 0.998
_diffrn_measurement_device_type 'Bruker APEX Duo CCD area detector'
_diffrn_measurement_method 'phi and omega scans'
_diffrn_radiation_monochromator graphite
_diffrn_radiation_type MoK\a
_diffrn_radiation_wavelength 0.71073
_diffrn_reflns_av_R_equivalents 0.0741
_diffrn_reflns_av_unetI/netI 0.0361
_diffrn_reflns_limit_h_max 30
_diffrn_reflns_limit_h_min -30
_diffrn_reflns_limit_k_max 4
_diffrn_reflns_limit_k_min -4
_diffrn_reflns_limit_l_max 34
_diffrn_reflns_limit_l_min -34
_diffrn_reflns_number 23840
_diffrn_reflns_theta_full 25.242
_diffrn_reflns_theta_max 26.432
_diffrn_reflns_theta_min 2.088
_diffrn_source_current 0.6
_diffrn_source_power 0.03
_diffrn_source_voltage 50.0
_exptl_absorpt_coefficient_mu 0.127
_exptl_absorpt_correction_T_max 0.7454
_exptl_absorpt_correction_T_min 0.6277
_exptl_absorpt_correction_type multi-scan
_exptl_absorpt_process_details
;
(SADABS; Krause <i>et al.</i>,  2015)
;
_exptl_crystal_colour 'clear light colourless'
_exptl_crystal_density_diffrn 1.582
_exptl_crystal_description block
_exptl_crystal_F_000 1216
_exptl_crystal_size_max 0.1
_exptl_crystal_size_mid 0.1
_exptl_crystal_size_min 0.03
_refine_diff_density_max 0.235
_refine_diff_density_min -0.275
_refine_ls_extinction_method none
_refine_ls_goodness_of_fit_ref 1.036
_refine_ls_hydrogen_treatment mixed
_refine_ls_matrix_type full
_refine_ls_number_parameters 204
_refine_ls_number_reflns 2531
_refine_ls_number_restraints 3
_refine_ls_restrained_S_all 1.035
_refine_ls_R_factor_all 0.0566
_refine_ls_R_factor_gt 0.0392
_refine_ls_shift/su_max 0.000
_refine_ls_shift/su_mean 0.000
_refine_ls_structure_factor_coef Fsqd
_refine_ls_weighting_details 'w=1/[\s^2^(Fo^2^)+(0.0457P)^2^+3.1540P] where P=(Fo^2^+2Fc^2^)/3'
_refine_ls_weighting_scheme calc
_refine_ls_wR_factor_gt 0.0931
_refine_ls_wR_factor_ref 0.1029
_reflns_number_gt 1969
_reflns_number_total 2531
_reflns_threshold_expression 'I > 2\s(I)'
_cod_data_source_file jq2031sup1.cif
_cod_data_source_block I
_cod_depositor_comments 'Adding full bibliography for 2022933.cif.'
_cod_database_code 2022933
_cod_database_fobs_code 2022933
_shelx_space_group_comment
;
The symmetry employed for this shelxl refinement is uniquely defined
by the following loop, which should always be used as a source of
symmetry information in preference to the above space-group names.
They are only intended as comments.
;
_shelx_estimated_absorpt_t_min 0.987
_shelx_estimated_absorpt_t_max 0.996

loop_
_space_group_symop_operation_xyz
'x, y, z'
'-x, y, -z+1/2'
'x+1/2, y+1/2, z'
'-x+1/2, y+1/2, -z+1/2'
'-x, -y, -z'
'x, -y, z-1/2'
'-x+1/2, -y+1/2, -z'
'x+1/2, -y+1/2, z-1/2'

loop_
_atom_site_type_symbol
_atom_site_label
_atom_site_fract_x
_atom_site_fract_y
_atom_site_fract_z
_atom_site_U_iso_or_equiv
_atom_site_adp_type
_atom_site_calc_flag
_atom_site_occupancy
_atom_site_disorder_assembly
_atom_site_disorder_group
O O5 0.21243(5) 1.0194(4) 0.29386(4) 0.0167(3) Uani d 1 . .
H H5 0.178804 0.950516 0.290143 0.025 Uiso calc 1 . .
O O4 0.39014(5) 1.2973(4) 0.22895(4) 0.0172(3) Uani d 1 . .
O O3 0.47026(5) 1.2416(4) 0.28243(4) 0.0175(3) Uani d 1 . .
H H3 0.484491 1.273555 0.256792 0.026 Uiso calc 0.5 A -1
O O1 0.39873(5) 0.7849(4) 0.48212(4) 0.0196(3) Uani d 1 . .
O O2 0.47345(5) 1.0439(4) 0.45787(4) 0.0174(3) Uani d 1 . .
H H2 0.488390 1.006191 0.487304 0.026 Uiso calc 0.5 B -1
O O6 0.21810(5) 0.7269(4) 0.36581(4) 0.0186(3) Uani d 1 . .
N N1 0.41365(6) 0.4251(4) 0.56743(5) 0.0157(3) Uani d 1 . .
H H1 0.417821 0.532713 0.539790 0.019 Uiso calc 1 . .
N N2 0.37701(6) 0.1426(4) 0.62208(5) 0.0154(3) Uani d 1 . .
H H2B 0.352463 0.029800 0.636906 0.018 Uiso calc 1 . .
C C2 0.41679(7) 1.0776(5) 0.36004(6) 0.0127(4) Uani d 1 . .
H H2A 0.456452 1.111505 0.365596 0.015 Uiso calc 1 . .
C C1 0.39023(7) 0.9786(5) 0.39933(6) 0.0127(4) Uani d 1 . .
C C9 0.24019(7) 0.8931(5) 0.33578(6) 0.0135(4) Uani d 1 . .
C C4 0.32831(7) 1.0735(5) 0.30481(6) 0.0125(4) Uani d 1 . .
H H4 0.306933 1.108898 0.272846 0.015 Uiso calc 1 . .
C C7 0.42279(7) 0.9286(5) 0.45087(6) 0.0139(4) Uani d 1 . .
C C8 0.41665(7) 1.2307(5) 0.27097(6) 0.0125(4) Uani d 1 . .
C C6 0.33258(7) 0.9172(5) 0.39079(6) 0.0129(4) Uani d 1 . .
H H6 0.314219 0.841015 0.417075 0.016 Uiso calc 1 . .
C C5 0.30162(7) 0.9672(5) 0.34375(6) 0.0128(4) Uani d 1 . .
C C3 0.38646(7) 1.1280(5) 0.31275(6) 0.0126(4) Uani d 1 . .
C C12 0.36643(8) 0.2760(5) 0.57639(6) 0.0156(4) Uani d 1 . .
C C10 0.45497(8) 0.3855(5) 0.60797(6) 0.0162(4) Uani d 1 . .
H H10 0.492702 0.467759 0.611105 0.019 Uiso calc 1 . .
C C11 0.43223(7) 0.2087(5) 0.64244(7) 0.0161(4) Uani d 1 . .
H H11 0.450624 0.142482 0.674491 0.019 Uiso calc 1 . .
C C13 0.31239(8) 0.2603(6) 0.54168(8) 0.0238(4) Uani d 1 . .
H H13A 0.308320 0.473526 0.520952 0.036 Uiso calc 0.47(2) C 1
H H13B 0.281126 0.247390 0.560431 0.036 Uiso calc 0.47(2) C 1
H H13C 0.311958 0.049737 0.520678 0.036 Uiso calc 0.47(2) C 1
H H13D 0.2871(17) 0.450(11) 0.5494(18) 0.036 Uiso d 0.53(2) C 2
H H13E 0.3175(18) 0.267(16) 0.5074(8) 0.036 Uiso d 0.53(2) C 2
H H13F 0.2873(16) 0.073(11) 0.5495(18) 0.036 Uiso d 0.53(2) C 2

loop_
_atom_site_aniso_label
_atom_site_aniso_U_11
_atom_site_aniso_U_22
_atom_site_aniso_U_33
_atom_site_aniso_U_12
_atom_site_aniso_U_13
_atom_site_aniso_U_23
O5 0.0115(6) 0.0275(7) 0.0096(6) -0.0027(5) -0.0024(5) 0.0013(5)
O4 0.0140(6) 0.0295(8) 0.0073(6) 0.0010(5) -0.0001(5) 0.0032(5)
O3 0.0119(6) 0.0305(8) 0.0101(6) -0.0004(5) 0.0024(5) 0.0024(6)
O1 0.0187(7) 0.0292(8) 0.0105(6) -0.0031(6) 0.0013(5) 0.0052(6)
O2 0.0132(6) 0.0293(8) 0.0085(6) -0.0020(5) -0.0020(5) 0.0017(6)
O6 0.0159(6) 0.0265(8) 0.0133(6) -0.0046(6) 0.0019(5) 0.0027(6)
N1 0.0192(8) 0.0185(8) 0.0093(7) -0.0011(6) 0.0024(6) 0.0015(6)
N2 0.0154(7) 0.0171(8) 0.0142(7) -0.0015(6) 0.0043(6) 0.0024(6)
C2 0.0115(8) 0.0138(9) 0.0120(8) -0.0002(7) -0.0002(7) -0.0018(7)
C1 0.0154(8) 0.0134(9) 0.0087(8) 0.0003(7) 0.0001(7) -0.0004(7)
C9 0.0159(9) 0.0153(9) 0.0088(8) 0.0006(7) 0.0006(7) -0.0035(7)
C4 0.0143(8) 0.0133(9) 0.0092(8) 0.0008(7) -0.0004(6) 0.0003(7)
C7 0.0147(8) 0.0170(9) 0.0095(8) 0.0023(7) 0.0011(7) -0.0001(7)
C8 0.0114(8) 0.0152(9) 0.0108(8) 0.0000(7) 0.0013(6) -0.0004(7)
C6 0.0161(9) 0.0139(9) 0.0087(8) -0.0005(7) 0.0018(7) 0.0003(7)
C5 0.0145(8) 0.0129(9) 0.0108(8) -0.0002(7) 0.0014(7) -0.0015(7)
C3 0.0155(9) 0.0118(9) 0.0101(8) 0.0009(7) 0.0013(7) -0.0004(7)
C12 0.0176(9) 0.0152(9) 0.0136(9) 0.0015(7) 0.0009(7) -0.0013(7)
C10 0.0152(9) 0.0172(9) 0.0156(9) -0.0003(7) 0.0002(7) -0.0017(7)
C11 0.0170(9) 0.0181(9) 0.0121(9) 0.0029(7) -0.0002(7) 0.0000(7)
C13 0.0201(10) 0.0277(11) 0.0213(10) -0.0001(8) -0.0036(8) 0.0003(9)

loop_
_atom_type_symbol
_atom_type_description
_atom_type_scat_dispersion_real
_atom_type_scat_dispersion_imag
_atom_type_scat_source
C C 0.0033 0.0016 'International Tables Vol C Tables 4.2.6.8 and 6.1.1.4'
H H 0.0000 0.0000 'International Tables Vol C Tables 4.2.6.8 and 6.1.1.4'
N N 0.0061 0.0033 'International Tables Vol C Tables 4.2.6.8 and 6.1.1.4'
O O 0.0106 0.0060 'International Tables Vol C Tables 4.2.6.8 and 6.1.1.4'

loop_
_geom_angle_atom_site_label_1
_geom_angle_atom_site_label_2
_geom_angle_atom_site_label_3
_geom_angle_site_symmetry_1
_geom_angle_site_symmetry_3
_geom_angle
_geom_angle_publ_flag
C9 O5 H5 . . 109.5 ?
C8 O3 H3 . . 109.5 ?
C7 O2 H2 . . 109.5 ?
C12 N1 H1 . . 125.3 ?
C12 N1 C10 . . 109.41(15) ?
C10 N1 H1 . . 125.3 ?
C12 N2 H2B . . 125.2 ?
C12 N2 C11 . . 109.55(15) ?
C11 N2 H2B . . 125.2 ?
C1 C2 H2A . . 119.3 ?
C1 C2 C3 . . 121.37(16) ?
C3 C2 H2A . . 119.3 ?
C2 C1 C7 . . 121.63(15) ?
C6 C1 C2 . . 119.22(16) ?
C6 C1 C7 . . 119.14(15) ?
O5 C9 C5 . . 114.15(15) ?
O6 C9 O5 . . 123.87(16) ?
O6 C9 C5 . . 121.98(15) ?
C5 C4 H4 . . 120.0 ?
C5 C4 C3 . . 120.01(16) ?
C3 C4 H4 . . 120.0 ?
O1 C7 O2 . . 126.09(16) ?
O1 C7 C1 . . 118.28(15) ?
O2 C7 C1 . . 115.64(15) ?
O4 C8 O3 . . 124.26(15) ?
O4 C8 C3 . . 121.17(15) ?
O3 C8 C3 . . 114.57(15) ?
C1 C6 H6 . . 120.0 ?
C1 C6 C5 . . 120.09(16) ?
C5 C6 H6 . . 120.0 ?
C4 C5 C9 . . 121.01(15) ?
C6 C5 C9 . . 118.60(15) ?
C6 C5 C4 . . 120.36(16) ?
C2 C3 C4 . . 118.91(16) ?
C2 C3 C8 . . 119.96(15) ?
C4 C3 C8 . . 121.11(15) ?
N1 C12 N2 . . 107.26(15) ?
N1 C12 C13 . . 125.88(17) ?
N2 C12 C13 . . 126.86(17) ?
N1 C10 H10 . . 126.3 ?
C11 C10 N1 . . 107.41(16) ?
C11 C10 H10 . . 126.3 ?
N2 C11 H11 . . 126.8 ?
C10 C11 N2 . . 106.37(16) ?
C10 C11 H11 . . 126.8 ?
C12 C13 H13A . . 109.5 ?
C12 C13 H13B . . 109.5 ?
C12 C13 H13C . . 109.5 ?
C12 C13 H13D . . 110(3) ?
C12 C13 H13E . . 113(3) ?
C12 C13 H13F . . 113(3) ?
H13A C13 H13B . . 109.5 ?
H13A C13 H13C . . 109.5 ?
H13B C13 H13C . . 109.5 ?
H13D C13 H13E . . 112(4) ?
H13D C13 H13F . . 93(4) ?
H13E C13 H13F . . 114(4) ?

loop_
_geom_bond_atom_site_label_1
_geom_bond_atom_site_label_2
_geom_bond_distance
O5 H5 0.8400
O5 C9 1.320(2)
O4 C8 1.247(2)
O3 H3 0.8400
O3 C8 1.277(2)
O1 C7 1.235(2)
O2 H2 0.8400
O2 C7 1.279(2)
O6 C9 1.224(2)
N1 H1 0.8800
N1 C12 1.326(2)
N1 C10 1.372(2)
N2 H2B 0.8800
N2 C12 1.335(2)
N2 C11 1.377(2)
C2 H2A 0.9500
C2 C1 1.391(2)
C2 C3 1.393(2)
C1 C7 1.511(2)
C1 C6 1.388(2)
C9 C5 1.485(2)
C4 H4 0.9500
C4 C5 1.393(2)
C4 C3 1.396(2)
C8 C3 1.505(2)
C6 H6 0.9500
C6 C5 1.392(2)
C12 C13 1.481(3)
C10 H10 0.9500
C10 C11 1.345(3)
C11 H11 0.9500
C13 H13A 0.9800
C13 H13B 0.9800
C13 H13C 0.9800
C13 H13D 0.984(19)
C13 H13E 0.968(19)
C13 H13F 0.976(19)

loop_
_geom_hbond_atom_site_label_D
_geom_hbond_atom_site_label_H
_geom_hbond_atom_site_label_A
_geom_hbond_site_symmetry_A
_geom_hbond_distance_DH
_geom_hbond_distance_HA
_geom_hbond_distance_DA
_geom_hbond_angle_DHA
N1 H1 O1 . 0.88 1.84 2.6771(19) 159
O2 H2 O2 5_676 0.84 1.64 2.4718(16) 171
N2 H2B O6 7_556 0.88 1.95 2.746(2) 151
O3 H3 O3 2_655 0.84 1.66 2.4601(16) 159
O5 H5 O4 4_545 0.84 1.75 2.5840(18) 170

loop_
_geom_torsion_atom_site_label_1
_geom_torsion_atom_site_label_2
_geom_torsion_atom_site_label_3
_geom_torsion_atom_site_label_4
_geom_torsion_site_symmetry_1
_geom_torsion_site_symmetry_2
_geom_torsion_site_symmetry_3
_geom_torsion_site_symmetry_4
_geom_torsion
_geom_torsion_publ_flag
O5 C9 C5 C4 . . . . -16.1(2) ?
O5 C9 C5 C6 . . . . 165.92(15) ?
O4 C8 C3 C2 . . . . -175.82(17) ?
O4 C8 C3 C4 . . . . 5.7(3) ?
O3 C8 C3 C2 . . . . 4.4(2) ?
O3 C8 C3 C4 . . . . -174.11(16) ?
O6 C9 C5 C4 . . . . 163.43(17) ?
O6 C9 C5 C6 . . . . -14.5(3) ?
N1 C10 C11 N2 . . . . 0.1(2) ?
C2 C1 C7 O1 . . . . -168.16(17) ?
C2 C1 C7 O2 . . . . 12.3(3) ?
C2 C1 C6 C5 . . . . -2.3(3) ?
C1 C2 C3 C4 . . . . -0.7(3) ?
C1 C2 C3 C8 . . . . -179.26(16) ?
C1 C6 C5 C9 . . . . 178.97(16) ?
C1 C6 C5 C4 . . . . 1.0(3) ?
C7 C1 C6 C5 . . . . 178.97(16) ?
C6 C1 C7 O1 . . . . 10.5(3) ?
C6 C1 C7 O2 . . . . -169.07(16) ?
C5 C4 C3 C2 . . . . -0.6(3) ?
C5 C4 C3 C8 . . . . 177.89(16) ?
C3 C2 C1 C7 . . . . -179.11(16) ?
C3 C2 C1 C6 . . . . 2.2(3) ?
C3 C4 C5 C9 . . . . -177.44(16) ?
C3 C4 C5 C6 . . . . 0.5(3) ?
C12 N1 C10 C11 . . . . -0.2(2) ?
C12 N2 C11 C10 . . . . 0.0(2) ?
C10 N1 C12 N2 . . . . 0.1(2) ?
C10 N1 C12 C13 . . . . -179.50(18) ?
C11 N2 C12 N1 . . . . -0.1(2) ?
C11 N2 C12 C13 . . . . 179.56(18) ?
